data_2200358
loop_
_publ_author_name
'Kruszynski, Rafal'
'Bartczak, Tadeusz J.'
'Chilmonczyk, Zdzislaw'
'Cybulski, Jacek'

_publ_section_title
;4-[3-(4-Fluorobenzylideneamino)-2-oxo-1,3-oxazolidin-5-ylmethyl]morpholin-4-ium
 chloride monohydrate
;
_journal_issue 5
_journal_name_full 'Acta Crystallographica Section E'
_journal_page_first o469
_journal_page_last o471
_journal_paper_doi 10.1107/S1600536801006742
_journal_volume 57
_journal_year 2001
_chemical_formula_iupac 'C15 H19 F N3 O3 1+, Cl 1-, H2 O'
_chemical_formula_moiety 'C15 H19 F N3 O3 1+, Cl 1-, H2 O'
_chemical_formula_sum 'C15 H21 Cl F N3 O4'
_chemical_formula_weight 361.80
_chemical_melting_point 501.6(5)
_chemical_name_common
;5-morpholinemethyl-3-(4-fluoridebenzylideamin)-2-oxazolidinone
chloride monohydrate
;
_chemical_name_systematic
;4-[3-(4-fluorobenzylidenamino)-2-oxooxazolidin-5-ylmethyl]morpholin-4-ium
chloride monohydrate
;
_space_group_IT_number 14
_symmetry_cell_setting monoclinic
_symmetry_space_group_name_Hall '-P 2ybc'
_symmetry_space_group_name_H-M 'P 1 21/c 1'
_cell_angle_alpha 90.00
_cell_angle_beta 104.820(9)
_cell_angle_gamma 90.00
_cell_formula_units_Z 4
_cell_length_a 8.9570(9)
_cell_length_b 27.968(3)
_cell_length_c 7.1370(10)
_cell_measurement_reflns_used 99
_cell_measurement_temperature 291.0(10)
_cell_measurement_theta_max 60
_cell_measurement_theta_min 5
_cell_volume 1728.4(4)
_computing_cell_refinement 'KM-4 Software'
_computing_data_collection 'KM-4 Software (Kuma, 1993)'
_computing_data_reduction 'DATAPROC (Kuma 1998)'
_computing_molecular_graphics
;
XP in SHELXTL/PC (Sheldrick, 1990b) and ORTEP-3 (Farrugia 1997)
;
_computing_publication_material SHELXL97
_computing_structure_refinement 'SHELXL97 (Sheldrick, 1997)'
_computing_structure_solution 'SHELXS97 (Sheldrick, 1990a)'
_diffrn_ambient_temperature 291.0(10)
_diffrn_measured_fraction_theta_full .940
_diffrn_measured_fraction_theta_max .940
_diffrn_measurement_device_type 'Kuma KM-4'
_diffrn_measurement_method \w--2\q
_diffrn_radiation_monochromator graphite
_diffrn_radiation_source 'fine-focus sealed tube'
_diffrn_radiation_type CuK\a
_diffrn_radiation_wavelength 1.54056
_diffrn_reflns_av_R_equivalents .0000
_diffrn_reflns_av_sigmaI/netI .0170
_diffrn_reflns_limit_h_max 11
_diffrn_reflns_limit_h_min -11
_diffrn_reflns_limit_k_max 35
_diffrn_reflns_limit_k_min 0
_diffrn_reflns_limit_l_max 9
_diffrn_reflns_limit_l_min 0
_diffrn_reflns_number 3674
_diffrn_reflns_theta_full 81.45
_diffrn_reflns_theta_max 81.45
_diffrn_reflns_theta_min 3.16
_diffrn_standards_decay_% 1.71
_diffrn_standards_interval_count 100
_diffrn_standards_number 3
_exptl_absorpt_coefficient_mu 2.276
_exptl_absorpt_correction_T_max .6983
_exptl_absorpt_correction_T_min .4705
_exptl_absorpt_correction_type numerical
_exptl_absorpt_process_details '(X-RED; Stoe & Cie, 1999)'
_exptl_crystal_colour colourless
_exptl_crystal_density_diffrn 1.390
_exptl_crystal_density_meas ?
_exptl_crystal_density_method 'not measured'
_exptl_crystal_description plate
_exptl_crystal_F_000 760
_exptl_crystal_size_max .39
_exptl_crystal_size_mid .35
_exptl_crystal_size_min .17
_refine_diff_density_max .871
_refine_diff_density_min -.423
_refine_ls_extinction_coef none
_refine_ls_extinction_method none
_refine_ls_goodness_of_fit_ref 1.124
_refine_ls_hydrogen_treatment mixed
_refine_ls_matrix_type full
_refine_ls_number_parameters 221
_refine_ls_number_reflns 3674
_refine_ls_number_restraints 0
_refine_ls_restrained_S_all 1.124
_refine_ls_R_factor_all .0835
_refine_ls_R_factor_gt .0629
_refine_ls_shift/su_max <0.001
_refine_ls_shift/su_mean .000
_refine_ls_structure_factor_coef Fsqd
_refine_ls_weighting_details 'calc w = 1/[\s^2^(Fo^2^)+(0.1136P)^2^+0.4990P] where P = (Fo^2^+2Fc^2^)/3'
_refine_ls_weighting_scheme calc
_refine_ls_wR_factor_ref .2012
_reflns_number_gt 2689
_reflns_number_total 3674
_reflns_threshold_expression I>2\s(I)
_cod_data_source_file wn6015.cif
_cod_data_source_block I
_cod_depositor_comments
;
The following automatic conversions were performed:

'_chemical_melting_point' value '501.2-502.1 K' was changed to
'501.6(5)' - the average value was taken and precision was estimated.

Automatic conversion script
Id: cif_fix_values 1646 2011-03-28 12:23:43Z adriana 

The following automatic conversions were performed:

'_chemical_melting_point' value '501.2-502.1 K' was changed to
'501.6(5)' - the average value was taken and precision was estimated.

Automatic conversion script
Id: cif_fix_values 1715 2011-07-08 13:25:40Z adriana 

The following automatic conversions were performed:

'_exptl_crystal_density_meas' value 'not measured' was changed to '?'
- the value is perceived as not measured.

Automatic conversion script
Id: cif_fix_values 3008 2015-01-20 13:52:24Z robertas 
;
_cod_original_sg_symbol_H-M 'P 21/c'
_cod_database_code 2200358
_cod_database_fobs_code 2200358

loop_
_symmetry_equiv_pos_as_xyz
'x, y, z'
'-x, y+1/2, -z+1/2'
'-x, -y, -z'
'x, -y-1/2, z-1/2'

loop_
_atom_site_label
_atom_site_fract_x
_atom_site_fract_y
_atom_site_fract_z
_atom_site_U_iso_or_equiv
_atom_site_adp_type
_atom_site_calc_flag
_atom_site_refinement_flags
_atom_site_occupancy
_atom_site_disorder_assembly
_atom_site_disorder_group
_atom_site_type_symbol
N1 .4961(3) .37889(7) 1.2497(4) .0536(5) Uani d . 1 . . N
C4 .6564(3) .37213(11) 1.3677(5) .0672(7) Uani d . 1 . . C
H4A .7196 .3979 1.3434 .101 Uiso d R 1 . . H
H4B .6574 .3718 1.5025 .101 Uiso d R 1 . . H
C3 .7197(4) .32576(12) 1.3176(5) .0752(8) Uani d . 1 . . C
H3A .8228 .3217 1.3973 .113 Uiso d R 1 . . H
H3B .7216 .3267 1.1838 .113 Uiso d R 1 . . H
O1 .6284(3) .28678(8) 1.3449(4) .0831(7) Uani d . 1 . . O
C2 .4785(4) .29185(11) 1.2224(6) .0820(10) Uani d . 1 . . C
H2A .4857 .2934 1.0906 .123 Uiso d R 1 . . H
H2B .4179 .2646 1.2384 .123 Uiso d R 1 . . H
C1 .3994(4) .33671(9) 1.2671(5) .0654(7) Uani d . 1 . . C
H1A .3871 .3349 1.3967 .098 Uiso d R 1 . . H
H1B .2998 .3397 1.1772 .098 Uiso d R 1 . . H
C5 .4372(3) .42510(9) 1.3088(4) .0597(6) Uani d . 1 . . C
H5A .5114 .4496 1.3052 .090 Uiso d R 1 . . H
H5B .4273 .4216 1.4389 .090 Uiso d R 1 . . H
C6 .2843(3) .44029(9) 1.1820(4) .0559(6) Uani d . 1 . . C
H6 .2817 .4293 1.0538 .084 Uiso d R 1 . . H
O2 .1574(2) .42051(6) 1.2498(3) .0595(5) Uani d . 1 . . O
C7 .0536(3) .45548(9) 1.2555(4) .0546(6) Uani d . 1 . . C
O3 -.0693(2) .44726(7) 1.2881(3) .0688(6) Uani d . 1 . . O
N2 .1095(2) .49766(7) 1.2124(3) .0540(5) Uani d . 1 . . N
C8 .2657(3) .49440(9) 1.1912(4) .0571(6) Uani d . 1 . . C
H8A .2752 .5095 1.0740 .086 Uiso d R 1 . . H
H8B .3393 .5081 1.2999 .086 Uiso d R 1 . . H
N3 .0318(2) .53915(7) 1.2260(3) .0511(5) Uani d . 1 . . N
C9 .1007(3) .57767(8) 1.2022(4) .0520(5) Uani d . 1 . . C
H9 .1908 .5764 1.1904 .078 Uiso d R 1 . . H
C10 .0335(3) .62494(9) 1.2104(4) .0509(5) Uani d . 1 . . C
C11 -.0999(3) .63272(9) 1.2703(4) .0580(6) Uani d . 1 . . C
H11 -.1512 .6063 1.3128 .070 Uiso d R 1 . . H
C12 -.1591(4) .67820(10) 1.2690(5) .0685(8) Uani d . 1 . . C
H12 -.2519 .6837 1.3095 .082 Uiso d R 1 . . H
C13 -.0838(4) .71510(10) 1.2095(5) .0690(8) Uani d . 1 . . C
C14 .0503(4) .70938(10) 1.1538(5) .0727(8) Uani d . 1 . . C
H14 .1018 .7361 1.1138 .087 Uiso d R 1 . . H
C15 .1081(3) .66366(9) 1.1551(5) .0630(7) Uani d . 1 . . C
H15 .2012 .6618 1.1223 .076 Uiso d R 1 . . H
F1 -.1430(3) .75989(6) 1.2068(4) .0998(7) Uani d . 1 . . F
Cl1 .50494(8) .39291(3) .82881(11) .0705(3) Uani d . 1 . . Cl
O4 .6843(3) .51101(9) 1.3309(4) .0908(8) Uani d . 1 . . O
H41 .6610 .5395 1.2889 .136 Uiso d R 1 . . H
H42 .7563 .4973 1.2938 .136 Uiso d R 1 . . H
H1N .486(3) .3783(10) 1.129(5) .055(8) Uiso d . 1 . . H

loop_
_atom_site_aniso_label
_atom_site_aniso_U_11
_atom_site_aniso_U_22
_atom_site_aniso_U_33
_atom_site_aniso_U_12
_atom_site_aniso_U_13
_atom_site_aniso_U_23
N1 .0571(12) .0474(10) .0609(13) .0011(8) .0235(10) .0030(9)
C4 .0591(15) .0639(16) .0797(19) -.0027(12) .0199(14) -.0039(13)
C3 .0697(18) .0774(19) .080(2) .0126(15) .0226(16) .0052(15)
O1 .0876(16) .0604(12) .0974(17) .0152(11) .0166(13) .0108(11)
C2 .085(2) .0521(15) .107(3) .0010(14) .022(2) -.0083(16)
C1 .0662(17) .0505(14) .0836(19) -.0060(11) .0268(15) .0026(12)
C5 .0632(15) .0523(13) .0636(15) -.0010(11) .0161(12) -.0054(11)
C6 .0587(14) .0528(13) .0597(14) -.0012(11) .0215(12) -.0016(10)
O2 .0569(10) .0470(9) .0793(12) -.0006(7) .0260(9) .0026(8)
C7 .0532(13) .0506(12) .0615(14) -.0009(10) .0174(11) -.0029(10)
O3 .0567(11) .0628(11) .0952(15) -.0075(9) .0345(11) .0000(10)
N2 .0495(11) .0471(10) .0691(13) .0014(8) .0220(10) .0013(9)
C8 .0538(14) .0510(13) .0727(16) .0015(10) .0276(12) .0040(11)
N3 .0517(11) .0467(10) .0560(11) .0021(8) .0158(9) -.0026(8)
C9 .0472(12) .0507(12) .0591(14) .0014(9) .0155(10) -.0001(10)
C10 .0505(12) .0502(12) .0513(12) .0006(10) .0121(10) -.0016(9)
C11 .0535(14) .0525(13) .0708(16) -.0020(10) .0209(12) -.0052(11)
C12 .0597(16) .0604(15) .089(2) .0070(13) .0249(15) -.0065(14)
C13 .0705(17) .0474(13) .087(2) .0110(12) .0161(15) -.0010(13)
C14 .0778(19) .0514(14) .092(2) -.0023(13) .0283(17) .0108(14)
C15 .0616(15) .0571(14) .0764(18) .0010(12) .0286(14) .0059(12)
F1 .1079(16) .0534(10) .141(2) .0213(10) .0375(15) .0041(11)
Cl1 .0562(4) .0926(5) .0674(4) .0033(3) .0241(3) .0171(3)
O4 .0851(16) .0808(15) .121(2) .0081(12) .0527(15) .0094(14)

loop_
_atom_type_symbol
_atom_type_description
_atom_type_scat_dispersion_real
_atom_type_scat_dispersion_imag
_atom_type_scat_source
C C .0181 .0091 'International Tables Vol C Tables 4.2.6.8 and 6.1.1.4'
H H .0000 .0000 'International Tables Vol C Tables 4.2.6.8 and 6.1.1.4'
N N .0311 .0180 'International Tables Vol C Tables 4.2.6.8 and 6.1.1.4'
O O .0492 .0322 'International Tables Vol C Tables 4.2.6.8 and 6.1.1.4'
F F .0727 .0534 'International Tables Vol C Tables 4.2.6.8 and 6.1.1.4'
Cl Cl .3639 .7018 'International Tables Vol C Tables 4.2.6.8 and 6.1.1.4'

loop_
_geom_angle_atom_site_label_1
_geom_angle_atom_site_label_2
_geom_angle_atom_site_label_3
_geom_angle
C4 N1 C1 110.6(2)
C4 N1 C5 108.1(2)
C1 N1 C5 114.0(2)
C4 N1 H1N 114(2)
C1 N1 H1N 99(2)
C5 N1 H1N 110.7(19)
N1 C4 C3 110.3(3)
N1 C4 H4A 109.4
C3 C4 H4A 109.4
N1 C4 H4B 109.3
C3 C4 H4B 109.0
H4A C4 H4B 109.5
O1 C3 C4 111.7(3)
O1 C3 H3A 109.3
C4 C3 H3A 109.1
O1 C3 H3B 108.6
C4 C3 H3B 108.5
H3A C3 H3B 109.5
C3 O1 C2 109.4(2)
O1 C2 C1 112.1(3)
O1 C2 H2A 108.6
C1 C2 H2A 108.8
O1 C2 H2B 108.9
C1 C2 H2B 108.9
H2A C2 H2B 109.5
N1 C1 C2 109.0(2)
N1 C1 H1A 109.6
C2 C1 H1A 109.5
N1 C1 H1B 109.7
C2 C1 H1B 109.6
H1A C1 H1B 109.5
N1 C5 C6 114.1(2)
N1 C5 H5A 108.3
C6 C5 H5A 108.3
N1 C5 H5B 108.2
C6 C5 H5B 108.4
H5A C5 H5B 109.5
O2 C6 C5 111.3(2)
O2 C6 C8 105.1(2)
C5 C6 C8 110.4(2)
O2 C6 H6 111.5
C5 C6 H6 106.3
C8 C6 H6 112.4
C7 O2 C6 109.63(19)
O3 C7 N2 128.5(2)
O3 C7 O2 122.4(2)
N2 C7 O2 109.0(2)
C7 N2 N3 120.0(2)
C7 N2 C8 113.2(2)
N3 N2 C8 125.65(19)
N2 C8 C6 100.7(2)
N2 C8 H8A 111.5
C6 C8 H8A 111.3
N2 C8 H8B 111.8
C6 C8 H8B 111.8
H8A C8 H8B 109.5
C9 N3 N2 115.8(2)
N3 C9 C10 122.8(2)
N3 C9 H9 119.5
C10 C9 H9 117.5
C15 C10 C11 118.9(2)
C15 C10 C9 117.6(2)
C11 C10 C9 123.5(2)
C12 C11 C10 120.3(3)
C12 C11 H11 119.9
C10 C11 H11 119.9
C13 C12 C11 118.8(3)
C13 C12 H12 120.7
C11 C12 H12 120.5
F1 C13 C12 118.8(3)
F1 C13 C14 118.2(3)
C12 C13 C14 123.0(3)
C13 C14 C15 117.5(3)
C13 C14 H14 121.3
C15 C14 H14 121.1
C14 C15 C10 121.4(3)
C14 C15 H15 114.3
C10 C15 H15 124.2
H41 O4 H42 116.5

loop_
_geom_bond_atom_site_label_1
_geom_bond_atom_site_label_2
_geom_bond_site_symmetry_2
_geom_bond_distance
_geom_bond_publ_flag
N1 C4 . 1.480(4) ?
N1 C1 . 1.487(3) ?
N1 C5 . 1.497(3) ?
N1 H1N . .84(3) ?
C4 C3 . 1.495(4) ?
C4 H4A . .9600 ?
C4 H4B . .9600 ?
C3 O1 . 1.406(4) ?
C3 H3A . .9600 ?
C3 H3B . .9600 ?
O1 C2 . 1.410(4) ?
C2 C1 . 1.515(4) ?
C2 H2A . .9599 ?
C2 H2B . .9600 ?
C1 H1A . .9600 ?
C1 H1B . .9600 ?
C5 C6 . 1.497(4) ?
C5 H5A . .9599 ?
C5 H5B . .9600 ?
C6 O2 . 1.453(3) ?
C6 C8 . 1.526(3) ?
C6 H6 . .9600 ?
O2 C7 . 1.357(3) ?
C7 O3 . 1.203(3) ?
C7 N2 . 1.347(3) ?
N2 N3 . 1.369(3) ?
N2 C8 . 1.448(3) ?
C8 H8A . .9601 ?
C8 H8B . .9600 ?
N3 C9 . 1.274(3) ?
C9 C10 . 1.460(3) ?
C9 H9 . .8338 ?
C10 C15 . 1.382(4) ?
C10 C11 . 1.385(4) ?
C11 C12 . 1.377(4) ?
C11 H11 . .9599 ?
C12 C13 . 1.359(4) ?
C12 H12 . .9600 ?
C13 F1 . 1.358(3) ?
C13 C14 . 1.368(5) ?
C14 C15 . 1.379(4) ?
C14 H14 . .9600 ?
C15 H15 . .9234 ?
O4 H41 . .8579 ?
O4 H42 . .8485 ?

loop_
_geom_hbond_atom_site_label_D
_geom_hbond_atom_site_label_H
_geom_hbond_atom_site_label_A
_geom_hbond_site_symmetry_A
_geom_hbond_distance_DH
_geom_hbond_distance_HA
_geom_hbond_distance_DA
_geom_hbond_angle_DHA
O4 H41 Cl1 3_667 .86 2.42 3.225(3) 156.9
O4 H42 O3 1_655 .85 2.11 2.914(3) 158.9
O4 H42 N3 1_655 .85 2.88 3.473(3) 128.4
N1 H1N Cl1 . .84(3) 2.23(3) 3.051(3) 165(3)
C4 H4A O3 1_655 .96 2.45 3.390(4) 165.1
C5 H5A O4 . .96 2.29 3.243(4) 173.3
C5 H5B Cl1 1_556 .96 2.81 3.715(3) 157.9

loop_
_geom_torsion_atom_site_label_1
_geom_torsion_atom_site_label_2
_geom_torsion_atom_site_label_3
_geom_torsion_atom_site_label_4
_geom_torsion
C1 C2 O1 C3 -61.5(4)
C2 O1 C3 C4 61.3(4)
O1 C3 C4 N1 -57.8(4)
C3 C4 N1 C1 53.2(3)
C4 N1 C1 C2 -52.5(3)
N1 C1 C2 O1 57.3(4)
C6 O2 C7 N2 -5.3(3)
O2 C7 N2 C8 -5.4(3)
C7 N2 C8 C6 12.7(3)
N2 C8 C6 O2 -14.7(3)
C8 C6 O2 C7 13.0(3)
N2 N3 C9 C10 179.5(2)
C4 N1 C5 C6 171.6(2)
N1 C5 C6 C8 -155.2(2)
C1 N1 C5 C6 -64.9(3)
N1 C5 C6 O2 88.5(3)
